data_7032904
loop_
_publ_author_name
'Rosas-S\'anchez, Alfredo'
'Toscano, Rub\'en A'
'L\'opez-Cort\'es, Jos\'e G'
'Ortega-Alfaro, M Carmen'

_publ_section_title
;
 An expedient approach to synthesize fluorescent 3-substituted
 4H-quinolizin-4-ones via (\h(4)-vinylketene)-Fe(CO)3 complexes.
;
_journal_issue 2
_journal_name_full 'Dalton transactions (Cambridge, England : 2003)'
_journal_page_first 578
_journal_page_last 590
_journal_paper_doi 10.1039/c4dt03021d
_journal_volume 44
_journal_year 2015
_chemical_formula_moiety 'C24 H15 Fe N O4'
_chemical_formula_sum 'C24 H15 Fe N O4'
_chemical_formula_weight 437.22
_chemical_name_systematic
;
 ?
;
_space_group_crystal_system triclinic
_space_group_IT_number 2
_space_group_name_Hall '-P 1'
_space_group_name_H-M_alt 'P -1'
_symmetry_space_group_name_Hall '-P 1'
_symmetry_space_group_name_H-M 'P -1'
_atom_sites_solution_hydrogens geom
_atom_sites_solution_primary direct
_atom_sites_solution_secondary difmap
_audit_creation_method SHELXL-2014
_cell_angle_alpha 87.7000(10)
_cell_angle_beta 82.5140(10)
_cell_angle_gamma 69.3430(10)
_cell_formula_units_Z 2
_cell_length_a 9.1323(6)
_cell_length_b 10.4497(7)
_cell_length_c 11.6044(8)
_cell_measurement_reflns_used 4996
_cell_measurement_temperature 298(2)
_cell_measurement_theta_max 25.35
_cell_measurement_theta_min 2.40
_cell_volume 1027.36(12)
_computing_cell_refinement 'APEX2 v2012.10.0(Bruker, 2012)'
_computing_data_collection 'APEX2 v2012.10.0(Bruker, 2012)'
_computing_data_reduction 'SAINT V8.27B (Bruker, 2012)'
_computing_molecular_graphics 'XP V 5.1 (Bruker, 1998)'
_computing_publication_material 'CIFTAB V 2013/2 (Sheldrick, 2013)'
_computing_structure_refinement 'SHELXL-2014/1 (Sheldrick, 2014)'
_computing_structure_solution 'SHELXS-2012 (Bruker, 2013)'
_diffrn_ambient_temperature 298(2)
_diffrn_detector_area_resol_mean 8.333
_diffrn_measured_fraction_theta_full 0.998
_diffrn_measured_fraction_theta_max 0.996
_diffrn_measurement_device_type 'Bruker Smart Apex CCD diffractometer 01-670-01'
_diffrn_measurement_method \w-scans
_diffrn_radiation_monochromator graphite
_diffrn_radiation_type MoK\a
_diffrn_radiation_wavelength 0.71073
_diffrn_reflns_av_R_equivalents 0.0436
_diffrn_reflns_av_unetI/netI 0.0519
_diffrn_reflns_Laue_measured_fraction_full 0.998
_diffrn_reflns_Laue_measured_fraction_max 0.996
_diffrn_reflns_limit_h_max 10
_diffrn_reflns_limit_h_min -10
_diffrn_reflns_limit_k_max 12
_diffrn_reflns_limit_k_min -12
_diffrn_reflns_limit_l_max 13
_diffrn_reflns_limit_l_min -13
_diffrn_reflns_number 8848
_diffrn_reflns_point_group_measured_fraction_full 0.998
_diffrn_reflns_point_group_measured_fraction_max 0.996
_diffrn_reflns_theta_full 25.242
_diffrn_reflns_theta_max 25.347
_diffrn_reflns_theta_min 1.770
_diffrn_source 'fine-focus sealed tube'
_exptl_absorpt_coefficient_mu 0.764
_exptl_absorpt_correction_T_max 0.7452
_exptl_absorpt_correction_T_min 0.6539
_exptl_absorpt_correction_type multi-scan
_exptl_absorpt_process_details '(Sheldrick, 2008)'
_exptl_crystal_colour orange
_exptl_crystal_density_diffrn 1.413
_exptl_crystal_description platty
_exptl_crystal_F_000 448
_exptl_crystal_size_max 0.458
_exptl_crystal_size_mid 0.292
_exptl_crystal_size_min 0.108
_refine_diff_density_max 0.263
_refine_diff_density_min -0.259
_refine_diff_density_rms 0.046
_refine_ls_extinction_method none
_refine_ls_goodness_of_fit_ref 0.945
_refine_ls_hydrogen_treatment constr
_refine_ls_matrix_type full
_refine_ls_number_parameters 271
_refine_ls_number_reflns 3736
_refine_ls_number_restraints 0
_refine_ls_restrained_S_all 0.945
_refine_ls_R_factor_all 0.0414
_refine_ls_R_factor_gt 0.0330
_refine_ls_shift/su_max 0.001
_refine_ls_shift/su_mean 0.000
_refine_ls_structure_factor_coef Fsqd
_refine_ls_weighting_details 'w=1/[\s^2^(Fo^2^)+(0.0318P)^2^] where P=(Fo^2^+2Fc^2^)/3'
_refine_ls_weighting_scheme calc
_refine_ls_wR_factor_gt 0.0698
_refine_ls_wR_factor_ref 0.0737
_reflns_Friedel_coverage 0.000
_reflns_number_gt 3053
_reflns_number_total 3736
_reflns_threshold_expression 'I > 2\s(I)'
_cod_data_source_file c4dt03021d2.cif
_cod_data_source_block Compound_3g
_cod_depositor_comments 'Adding full bibliography for 7032902--7032907.cif.'
_cod_database_code 7032904
_shelx_space_group_comment
;
The symmetry employed for this shelxl refinement is uniquely defined
by the following loop, which should always be used as a source of
symmetry information in preference to the above space-group names.
They are only intended as comments.
;
_shelx_estimated_absorpt_t_min 0.721
_shelx_estimated_absorpt_t_max 0.922
_shelxl_version_number 2014-1

loop_
_space_group_symop_operation_xyz
'x, y, z'
'-x, -y, -z'

loop_
_atom_site_label
_atom_site_type_symbol
_atom_site_fract_x
_atom_site_fract_y
_atom_site_fract_z
_atom_site_U_iso_or_equiv
_atom_site_adp_type
_atom_site_occupancy
_atom_site_site_symmetry_order
_atom_site_calc_flag
_atom_site_refinement_flags_posn
_atom_site_refinement_flags_adp
Fe1 Fe 0.49172(3) 0.28110(3) 0.37574(2) 0.03636(11) Uani 1 1 d . .
O1 O 0.61714(17) 0.50534(14) 0.30728(13) 0.0523(4) Uani 1 1 d . .
O2 O 0.34452(18) 0.06963(15) 0.43949(13) 0.0532(4) Uani 1 1 d . .
O3 O 0.2003(2) 0.50090(17) 0.46770(16) 0.0749(5) Uani 1 1 d . .
O4 O 0.6824(2) 0.23842(18) 0.56796(15) 0.0763(5) Uani 1 1 d . .
N1 N 0.6483(2) -0.06716(17) 0.25437(15) 0.0469(4) Uani 1 1 d . .
C1 C 0.5690(2) 0.4147(2) 0.29577(18) 0.0405(5) Uani 1 1 d . .
C2 C 0.5102(2) 0.36131(19) 0.20286(16) 0.0375(5) Uani 1 1 d . .
C3 C 0.5678(2) 0.21691(19) 0.20170(16) 0.0384(5) Uani 1 1 d . .
H3 H 0.5147 0.1668 0.1633 0.046 Uiso 1 1 calc R U
C4 C 0.6926(2) 0.14595(19) 0.26676(17) 0.0392(5) Uani 1 1 d . .
H4 H 0.7805 0.1800 0.2532 0.047 Uiso 1 1 calc R U
C5 C 0.3872(2) 0.45243(19) 0.13542(16) 0.0374(5) Uani 1 1 d . .
C6 C 0.3333(2) 0.5937(2) 0.15082(18) 0.0471(5) Uani 1 1 d . .
H6 H 0.3743 0.6307 0.2048 0.056 Uiso 1 1 calc R U
C7 C 0.2202(3) 0.6800(2) 0.08763(18) 0.0505(6) Uani 1 1 d . .
H7 H 0.1864 0.7739 0.1003 0.061 Uiso 1 1 calc R U
C8 C 0.1554(2) 0.6301(2) 0.00536(17) 0.0398(5) Uani 1 1 d . .
C9 C 0.2116(2) 0.4888(2) -0.01121(18) 0.0461(5) Uani 1 1 d . .
H9 H 0.1718 0.4520 -0.0662 0.055 Uiso 1 1 calc R U
C10 C 0.3247(2) 0.4020(2) 0.05179(18) 0.0456(5) Uani 1 1 d . .
H10 H 0.3598 0.3082 0.0382 0.055 Uiso 1 1 calc R U
C11 C 0.0299(2) 0.7243(2) -0.05988(18) 0.0419(5) Uani 1 1 d . .
C12 C -0.0779(3) 0.8445(2) -0.0089(2) 0.0563(6) Uani 1 1 d . .
H12 H -0.0710 0.8666 0.0666 0.068 Uiso 1 1 calc R U
C13 C -0.1957(3) 0.9323(2) -0.0689(2) 0.0662(7) Uani 1 1 d . .
H13 H -0.2675 1.0115 -0.0326 0.079 Uiso 1 1 calc R U
C14 C -0.2075(3) 0.9037(3) -0.1806(2) 0.0618(7) Uani 1 1 d . .
H14 H -0.2854 0.9633 -0.2210 0.074 Uiso 1 1 calc R U
C15 C -0.1013(3) 0.7845(3) -0.2322(2) 0.0592(6) Uani 1 1 d . .
H15 H -0.1082 0.7637 -0.3080 0.071 Uiso 1 1 calc R U
C16 C 0.0150(2) 0.6956(2) -0.17285(19) 0.0481(5) Uani 1 1 d . .
H16 H 0.0844 0.6154 -0.2090 0.058 Uiso 1 1 calc R U
C17 C 0.7456(2) -0.00431(19) 0.28131(17) 0.0398(5) Uani 1 1 d . .
C18 C 0.8895(3) -0.0757(2) 0.32019(19) 0.0508(6) Uani 1 1 d . .
H18 H 0.9543 -0.0295 0.3377 0.061 Uiso 1 1 calc R U
C19 C 0.9360(3) -0.2158(2) 0.3327(2) 0.0638(7) Uani 1 1 d . .
H19 H 1.0314 -0.2651 0.3597 0.077 Uiso 1 1 calc R U
C20 C 0.8383(3) -0.2812(2) 0.3044(2) 0.0661(7) Uani 1 1 d . .
H20 H 0.8670 -0.3757 0.3105 0.079 Uiso 1 1 calc R U
C21 C 0.6976(3) -0.2035(2) 0.2668(2) 0.0595(6) Uani 1 1 d . .
H21 H 0.6318 -0.2484 0.2487 0.071 Uiso 1 1 calc R U
C22 C 0.4022(2) 0.1477(2) 0.41134(17) 0.0399(5) Uani 1 1 d . .
C23 C 0.3141(3) 0.4155(2) 0.43405(19) 0.0481(5) Uani 1 1 d . .
C24 C 0.6045(3) 0.2552(2) 0.4955(2) 0.0472(5) Uani 1 1 d . .

loop_
_atom_site_aniso_label
_atom_site_aniso_U_11
_atom_site_aniso_U_22
_atom_site_aniso_U_33
_atom_site_aniso_U_23
_atom_site_aniso_U_13
_atom_site_aniso_U_12
Fe1 0.04138(19) 0.03010(17) 0.03680(17) 0.00323(12) -0.00661(13) -0.01128(13)
O1 0.0609(10) 0.0367(8) 0.0675(10) 0.0032(7) -0.0151(8) -0.0251(8)
O2 0.0613(10) 0.0528(9) 0.0535(9) 0.0123(8) -0.0083(8) -0.0308(8)
O3 0.0642(11) 0.0537(11) 0.0796(13) 0.0054(10) 0.0049(10) 0.0075(9)
O4 0.0876(13) 0.0749(12) 0.0749(12) 0.0029(10) -0.0459(11) -0.0268(10)
N1 0.0527(11) 0.0345(10) 0.0528(11) -0.0011(8) -0.0029(9) -0.0156(9)
C1 0.0380(12) 0.0310(11) 0.0490(12) 0.0036(10) -0.0062(10) -0.0081(9)
C2 0.0438(12) 0.0332(11) 0.0342(11) 0.0046(9) -0.0002(9) -0.0141(9)
C3 0.0462(12) 0.0338(11) 0.0355(11) 0.0009(9) 0.0000(9) -0.0162(9)
C4 0.0401(11) 0.0311(11) 0.0449(12) -0.0001(9) 0.0010(10) -0.0127(9)
C5 0.0437(12) 0.0361(11) 0.0331(10) 0.0044(9) -0.0002(9) -0.0171(9)
C6 0.0608(14) 0.0362(12) 0.0465(12) 0.0013(10) -0.0172(11) -0.0162(11)
C7 0.0656(15) 0.0346(12) 0.0512(13) 0.0022(10) -0.0145(12) -0.0150(11)
C8 0.0427(12) 0.0383(12) 0.0371(11) 0.0048(9) -0.0002(9) -0.0146(10)
C9 0.0564(14) 0.0434(13) 0.0442(12) 0.0033(10) -0.0123(11) -0.0226(11)
C10 0.0574(14) 0.0307(11) 0.0488(13) 0.0018(10) -0.0089(11) -0.0150(10)
C11 0.0414(12) 0.0399(12) 0.0456(12) 0.0084(10) -0.0036(10) -0.0172(10)
C12 0.0646(15) 0.0480(14) 0.0481(13) 0.0030(11) -0.0114(12) -0.0083(12)
C13 0.0671(16) 0.0472(14) 0.0714(18) 0.0026(13) -0.0146(14) -0.0024(12)
C14 0.0609(16) 0.0557(15) 0.0698(17) 0.0155(14) -0.0277(14) -0.0165(13)
C15 0.0575(15) 0.0696(17) 0.0558(15) 0.0055(13) -0.0217(13) -0.0243(14)
C16 0.0450(13) 0.0512(13) 0.0494(13) -0.0011(11) -0.0073(11) -0.0179(11)
C17 0.0436(12) 0.0331(11) 0.0374(11) 0.0003(9) 0.0029(9) -0.0096(10)
C18 0.0489(13) 0.0437(13) 0.0551(14) 0.0018(11) -0.0054(11) -0.0109(11)
C19 0.0619(16) 0.0450(14) 0.0639(16) 0.0097(12) -0.0045(13) 0.0043(13)
C20 0.0882(19) 0.0301(13) 0.0642(16) 0.0038(12) 0.0057(14) -0.0070(14)
C21 0.0764(17) 0.0368(13) 0.0654(16) -0.0055(12) 0.0063(13) -0.0248(13)
C22 0.0407(12) 0.0409(12) 0.0353(11) 0.0041(9) -0.0093(9) -0.0096(10)
C23 0.0553(14) 0.0398(13) 0.0453(13) 0.0089(11) -0.0054(11) -0.0131(11)
C24 0.0549(14) 0.0354(12) 0.0518(13) -0.0018(10) -0.0096(11) -0.0152(10)

loop_
_atom_type_symbol
_atom_type_description
_atom_type_scat_dispersion_real
_atom_type_scat_dispersion_imag
_atom_type_scat_source
C C 0.0033 0.0016 'International Tables Vol C Tables 4.2.6.8 and 6.1.1.4'
H H 0.0000 0.0000 'International Tables Vol C Tables 4.2.6.8 and 6.1.1.4'
N N 0.0061 0.0033 'International Tables Vol C Tables 4.2.6.8 and 6.1.1.4'
O O 0.0106 0.0060 'International Tables Vol C Tables 4.2.6.8 and 6.1.1.4'
Fe Fe 0.3463 0.8444 'International Tables Vol C Tables 4.2.6.8 and 6.1.1.4'

loop_
_geom_angle_atom_site_label_1
_geom_angle_atom_site_label_2
_geom_angle_atom_site_label_3
_geom_angle
C24 Fe1 C23 100.30(10)
C24 Fe1 C22 98.51(9)
C23 Fe1 C22 92.28(9)
C24 Fe1 C1 96.80(9)
C23 Fe1 C1 90.30(9)
C22 Fe1 C1 163.75(8)
C24 Fe1 C3 129.16(9)
C23 Fe1 C3 128.36(8)
C22 Fe1 C3 93.83(8)
C1 Fe1 C3 72.15(8)
C24 Fe1 C2 134.92(9)
C23 Fe1 C2 97.44(8)
C22 Fe1 C2 121.86(8)
C1 Fe1 C2 41.89(8)
C3 Fe1 C2 38.73(7)
C24 Fe1 C4 91.14(9)
C23 Fe1 C4 166.10(8)
C22 Fe1 C4 93.82(8)
C1 Fe1 C4 80.45(8)
C3 Fe1 C4 38.73(7)
C2 Fe1 C4 68.76(7)
C21 N1 C17 116.65(19)
O1 C1 C2 137.09(19)
O1 C1 Fe1 145.11(17)
C2 C1 Fe1 77.10(11)
C3 C2 C1 111.10(16)
C3 C2 C5 126.60(18)
C1 C2 C5 121.62(17)
C3 C2 Fe1 68.78(10)
C1 C2 Fe1 61.01(10)
C5 C2 Fe1 130.64(13)
C2 C3 C4 118.99(18)
C2 C3 Fe1 72.49(11)
C4 C3 Fe1 72.83(11)
C2 C3 H3 120.3
C4 C3 H3 120.3
Fe1 C3 H3 120.3
C3 C4 C17 121.83(17)
C3 C4 Fe1 68.44(10)
C17 C4 Fe1 121.35(13)
C3 C4 H4 112.8
C17 C4 H4 112.8
Fe1 C4 H4 112.8
C6 C5 C10 117.24(18)
C6 C5 C2 120.70(18)
C10 C5 C2 122.02(18)
C7 C6 C5 121.36(19)
C7 C6 H6 119.3
C5 C6 H6 119.3
C6 C7 C8 121.7(2)
C6 C7 H7 119.2
C8 C7 H7 119.2
C7 C8 C9 116.82(19)
C7 C8 C11 121.10(19)
C9 C8 C11 122.07(18)
C10 C9 C8 121.76(19)
C10 C9 H9 119.1
C8 C9 H9 119.1
C9 C10 C5 121.13(19)
C9 C10 H10 119.4
C5 C10 H10 119.4
C12 C11 C16 117.40(19)
C12 C11 C8 120.75(19)
C16 C11 C8 121.8(2)
C13 C12 C11 121.1(2)
C13 C12 H12 119.5
C11 C12 H12 119.5
C14 C13 C12 120.8(2)
C14 C13 H13 119.6
C12 C13 H13 119.6
C13 C14 C15 118.6(2)
C13 C14 H14 120.7
C15 C14 H14 120.7
C14 C15 C16 121.0(2)
C14 C15 H15 119.5
C16 C15 H15 119.5
C15 C16 C11 121.0(2)
C15 C16 H16 119.5
C11 C16 H16 119.5
N1 C17 C18 122.23(18)
N1 C17 C4 116.95(17)
C18 C17 C4 120.81(19)
C19 C18 C17 119.6(2)
C19 C18 H18 120.2
C17 C18 H18 120.2
C20 C19 C18 118.7(2)
C20 C19 H19 120.6
C18 C19 H19 120.6
C21 C20 C19 118.3(2)
C21 C20 H20 120.8
C19 C20 H20 120.8
N1 C21 C20 124.5(2)
N1 C21 H21 117.7
C20 C21 H21 117.7
O2 C22 Fe1 175.91(18)
O3 C23 Fe1 177.9(2)
O4 C24 Fe1 176.7(2)

loop_
_geom_bond_atom_site_label_1
_geom_bond_atom_site_label_2
_geom_bond_distance
Fe1 C24 1.792(2)
Fe1 C23 1.801(2)
Fe1 C22 1.858(2)
Fe1 C1 1.931(2)
Fe1 C3 2.1037(19)
Fe1 C2 2.1522(18)
Fe1 C4 2.1612(19)
O1 C1 1.194(2)
O2 C22 1.135(2)
O3 C23 1.139(2)
O4 C24 1.141(2)
N1 C21 1.342(3)
N1 C17 1.349(2)
C1 C2 1.474(3)
C2 C3 1.412(2)
C2 C5 1.481(3)
C3 C4 1.415(3)
C3 H3 0.9800
C4 C17 1.481(3)
C4 H4 0.9800
C5 C6 1.393(3)
C5 C10 1.394(3)
C6 C7 1.380(3)
C6 H6 0.9300
C7 C8 1.392(3)
C7 H7 0.9300
C8 C9 1.394(3)
C8 C11 1.492(3)
C9 C10 1.381(3)
C9 H9 0.9300
C10 H10 0.9300
C11 C12 1.390(3)
C11 C16 1.391(3)
C12 C13 1.390(3)
C12 H12 0.9300
C13 C14 1.368(3)
C13 H13 0.9300
C14 C15 1.380(3)
C14 H14 0.9300
C15 C16 1.381(3)
C15 H15 0.9300
C16 H16 0.9300
C17 C18 1.387(3)
C18 C19 1.380(3)
C18 H18 0.9300
C19 C20 1.377(3)
C19 H19 0.9300
C20 C21 1.372(3)
C20 H20 0.9300
C21 H21 0.9300
